data_4029415
loop_
_publ_author_name
'Hong, Fong-Jiao'
'Low, Yun-Yee'
'Chong, Kam-Weng'
'Thomas, Noel F.'
'Kam, Toh-Seok'

_publ_section_title
;
 Biomimetic oxidative dimerization of anodically generated stilbene
 radical cations: effect of aromatic substitution on product distribution
 and reaction pathways.
;
_journal_issue 10
_journal_name_full 'The Journal of organic chemistry'
_journal_page_first 4528
_journal_page_last 4543
_journal_paper_doi 10.1021/jo500559r
_journal_volume 79
_journal_year 2014
_chemical_formula_moiety 'C32 H30'
_chemical_formula_sum 'C32 H30'
_chemical_formula_weight 414.56
_chemical_melting_point 136(3)
_chemical_name_systematic
; 
 ? 
;
_space_group_IT_number 14
_symmetry_cell_setting monoclinic
_symmetry_space_group_name_Hall '-P 2ybc'
_symmetry_space_group_name_H-M 'P 1 21/c 1'
_atom_sites_solution_hydrogens geom
_atom_sites_solution_primary direct
_atom_sites_solution_secondary difmap
_audit_creation_method SHELXL-97
_cell_angle_alpha 90.00
_cell_angle_beta 110.352(2)
_cell_angle_gamma 90.00
_cell_formula_units_Z 4
_cell_length_a 10.3391(3)
_cell_length_b 22.1229(6)
_cell_length_c 10.9627(3)
_cell_measurement_reflns_used 2334
_cell_measurement_temperature 296(2)
_cell_measurement_theta_max 22.65
_cell_measurement_theta_min 2.18
_cell_volume 2350.97(12)
_computing_cell_refinement 'SAINT (Bruker, 2007)'
_computing_data_collection 'APEX2 (Bruker, 2007)'
_computing_data_reduction 'SAINT (Bruker, 2007)'
_computing_molecular_graphics 'X-SEED (Barbour, 2001)'
_computing_publication_material
;  
SHELXL-97 (Sheldrick, 2008), enCIFer (Allen et al., 2004),
;
_computing_structure_refinement
;  
SHELXL97 (Sheldrick, 2008), Olex2 (Dolomanov & Puschmann, 2009)
;
_computing_structure_solution 'SHELXS97 (Sheldrick, 2008)'
_diffrn_ambient_temperature 296(2)
_diffrn_measured_fraction_theta_full 1.000
_diffrn_measured_fraction_theta_max 1.000
_diffrn_measurement_device_type 'Bruker SMART APEX CCD'
_diffrn_measurement_method '\w scans'
_diffrn_radiation_monochromator graphite
_diffrn_radiation_source 'fine-focus sealed tube'
_diffrn_radiation_type MoK\a
_diffrn_radiation_wavelength 0.71073
_diffrn_reflns_av_R_equivalents 0.0939
_diffrn_reflns_av_sigmaI/netI 0.0964
_diffrn_reflns_limit_h_max 13
_diffrn_reflns_limit_h_min -13
_diffrn_reflns_limit_k_max 28
_diffrn_reflns_limit_k_min -28
_diffrn_reflns_limit_l_max 14
_diffrn_reflns_limit_l_min -14
_diffrn_reflns_number 22185
_diffrn_reflns_theta_full 25.00
_diffrn_reflns_theta_max 27.50
_diffrn_reflns_theta_min 1.84
_exptl_absorpt_coefficient_mu 0.066
_exptl_absorpt_correction_T_max 0.9967
_exptl_absorpt_correction_T_min 0.9844
_exptl_absorpt_correction_type multi-scan
_exptl_absorpt_process_details 'SADABS (Bruker, 2006)'
_exptl_crystal_colour colorless
_exptl_crystal_density_diffrn 1.171
_exptl_crystal_density_method 'not measured'
_exptl_crystal_description block
_exptl_crystal_F_000 888.0
_exptl_crystal_size_max 0.41
_exptl_crystal_size_mid 0.21
_exptl_crystal_size_min 0.05
_refine_diff_density_max 0.638
_refine_diff_density_min -0.277
_refine_diff_density_rms 0.060
_refine_ls_extinction_expression Fc^*^=kFc[1+0.001xFc^2^\l^3^/sin(2\q)]^-1/4^
_refine_ls_extinction_method SHELXL
_refine_ls_goodness_of_fit_ref 1.056
_refine_ls_hydrogen_treatment constr
_refine_ls_matrix_type full
_refine_ls_number_parameters 294
_refine_ls_number_reflns 5405
_refine_ls_number_restraints 0
_refine_ls_restrained_S_all 1.056
_refine_ls_R_factor_all 0.1432
_refine_ls_R_factor_gt 0.0806
_refine_ls_shift/su_max 0.074
_refine_ls_shift/su_mean <0.001
_refine_ls_structure_factor_coef Fsqd
_refine_ls_weighting_details 'calc w=1/[\s^2^(Fo^2^)+(0.1166P)^2^+0.0000P] where P=(Fo^2^+2Fc^2^)/3'
_refine_ls_weighting_scheme calc
_refine_ls_wR_factor_gt 0.2110
_refine_ls_wR_factor_ref 0.2366
_reflns_number_gt 2990
_reflns_number_total 5405
_reflns_threshold_expression I>2\s(I)
_cod_data_source_file jo500559r_si_024.cif
_cod_data_source_block hfj_1621_0m
_cod_depositor_comments
;
The following automatic conversions were performed:

'_chemical_melting_point' value '134-139' was changed to '136(3)' -
the average value was taken and precision was
estimated.

'_symmetry_cell_setting' value 'Monoclinic' changed to
'monoclinic' according to
/usr/data/users/saulius/crontab/automatic-downloads/rss-feeds/ACS/lib/dictionaries/cif_core.dic
dictionary named 'cif_core.dic' version 2.4.2 from 2011-04-26.

Automatic conversion script
Id: cif_fix_values 2281 2013-09-26 08:29:07Z andrius 

 Adding full bibliography for 4029384--4029417.cif.
;
_cod_original_cell_volume 2350.97(11)
_cod_original_sg_symbol_H-M 'P 21/c'
_cod_database_code 4029415

loop_
_symmetry_equiv_pos_as_xyz
'x, y, z'
'-x, y+1/2, -z+1/2'
'-x, -y, -z'
'x, -y-1/2, z-1/2'

loop_
_atom_site_label
_atom_site_type_symbol
_atom_site_fract_x
_atom_site_fract_y
_atom_site_fract_z
_atom_site_U_iso_or_equiv
_atom_site_adp_type
_atom_site_occupancy
_atom_site_symmetry_multiplicity
_atom_site_calc_flag
_atom_site_refinement_flags
C1A C 0.6382(3) 0.38944(14) 0.8726(3) 0.0333(7) Uani 1 1 d .
C2A C 0.6283(3) 0.36559(14) 0.9871(3) 0.0335(7) Uani 1 1 d .
C3A C 0.5198(3) 0.38324(15) 1.0250(3) 0.0368(8) Uani 1 1 d .
H3A H 0.5140 0.3673 1.1034 0.044 Uiso 1 1 calc R
C4A C 0.4195(3) 0.42311(15) 0.9534(4) 0.0441(9) Uani 1 1 d .
C5A C 0.4271(4) 0.44525(14) 0.8392(4) 0.0475(10) Uani 1 1 d .
H5A H 0.3575 0.4719 0.7875 0.057 Uiso 1 1 calc R
C6A C 0.5354(4) 0.42921(14) 0.7984(3) 0.0416(8) Uani 1 1 d .
H6A H 0.5399 0.4453 0.7196 0.050 Uiso 1 1 calc R
C7A C 0.7535(3) 0.37285(14) 0.8326(3) 0.0340(7) Uani 1 1 d .
H7A H 0.7498 0.3835 0.7475 0.041 Uiso 1 1 calc R
C8A C 0.8650(3) 0.34316(13) 0.9102(3) 0.0287(7) Uani 1 1 d .
C9A C 0.9814(3) 0.32633(13) 0.8678(3) 0.0288(7) Uani 1 1 d .
C10A C 1.1077(3) 0.30681(14) 0.9549(3) 0.0318(7) Uani 1 1 d .
H10A H 1.1197 0.3037 1.0447 0.038 Uiso 1 1 calc R
C11A C 1.2158(3) 0.29191(14) 0.9143(3) 0.0300(7) Uani 1 1 d .
H11A H 1.3001 0.2781 0.9763 0.036 Uiso 1 1 calc R
C12A C 1.2035(3) 0.29666(13) 0.7849(3) 0.0306(7) Uani 1 1 d .
C13A C 1.0788(3) 0.31534(14) 0.6977(3) 0.0353(8) Uani 1 1 d .
H13A H 1.0678 0.3187 0.6083 0.042 Uiso 1 1 calc R
C14A C 0.9692(3) 0.32936(14) 0.7370(3) 0.0345(8) Uani 1 1 d .
H14A H 0.8838 0.3413 0.6739 0.041 Uiso 1 1 calc R
C15A C 0.3005(4) 0.44140(17) 0.9968(4) 0.0593(12) Uani 1 1 d .
H15A H 0.3028 0.4852 1.0106 0.089 Uiso 1 1 calc R
H15B H 0.3090 0.4206 1.0781 0.089 Uiso 1 1 calc R
H15C H 0.2130 0.4302 0.9295 0.089 Uiso 1 1 calc R
C16A C 1.3234(3) 0.28106(15) 0.7422(3) 0.0356(8) Uani 1 1 d .
H16A H 1.3421 0.2376 0.7533 0.053 Uiso 1 1 calc R
H16B H 1.4053 0.3036 0.7953 0.053 Uiso 1 1 calc R
H16C H 1.3008 0.2919 0.6505 0.053 Uiso 1 1 calc R
C1B C 0.6756(3) 0.25379(13) 1.0139(3) 0.0285(7) Uani 1 1 d .
C2B C 0.7145(3) 0.21884(14) 0.9281(3) 0.0326(7) Uani 1 1 d .
H2B H 0.7819 0.2340 0.8952 0.039 Uiso 1 1 calc R
C3B C 0.6568(3) 0.16142(15) 0.8879(3) 0.0361(8) Uani 1 1 d .
H3B H 0.6872 0.1382 0.8301 0.043 Uiso 1 1 calc R
C4B C 0.5558(3) 0.13821(13) 0.9319(3) 0.0296(7) Uani 1 1 d .
C5B C 0.5208(3) 0.17325(14) 1.0215(3) 0.0330(7) Uani 1 1 d .
H5B H 0.4544 0.1582 1.0557 0.040 Uiso 1 1 calc R
C6B C 0.5796(3) 0.22934(14) 1.0622(3) 0.0328(7) Uani 1 1 d .
H6B H 0.5537 0.2515 1.1244 0.039 Uiso 1 1 calc R
C7B C 0.7329(3) 0.31740(14) 1.0589(3) 0.0309(7) Uani 1 1 d .
H7B H 0.7449 0.3207 1.1532 0.037 Uiso 1 1 calc R
C8B C 0.8761(3) 0.32778(14) 1.0477(3) 0.0294(7) Uani 1 1 d .
H8B H 0.9282 0.2889 1.0712 0.035 Uiso 1 1 calc R
C9B C 0.9558(3) 0.37526(14) 1.1472(3) 0.0308(7) Uani 1 1 d .
C10B C 1.0233(3) 0.35720(14) 1.2775(3) 0.0358(8) Uani 1 1 d .
H10B H 1.0218 0.3160 1.3014 0.043 Uiso 1 1 calc R
C11B C 1.0920(3) 0.39985(15) 1.3710(3) 0.0347(8) Uani 1 1 d .
H11B H 1.1389 0.3870 1.4579 0.042 Uiso 1 1 calc R
C12B C 1.0940(3) 0.45962(15) 1.3413(3) 0.0356(8) Uani 1 1 d .
C13B C 1.0300(4) 0.47733(16) 1.2153(3) 0.0446(9) Uani 1 1 d .
H13B H 1.0314 0.5188 1.1934 0.054 Uiso 1 1 calc R
C14B C 0.9631(3) 0.43625(14) 1.1191(3) 0.0387(8) Uani 1 1 d .
H14B H 0.9213 0.4499 1.0320 0.046 Uiso 1 1 calc R
C15B C 0.4866(3) 0.07812(14) 0.8856(3) 0.0382(8) Uani 1 1 d .
H15D H 0.5045 0.0507 0.9599 0.057 Uiso 1 1 calc R
H15E H 0.5234 0.0604 0.8224 0.057 Uiso 1 1 calc R
H15F H 0.3869 0.0842 0.8443 0.057 Uiso 1 1 calc R
C16B C 1.1675(4) 0.50534(17) 1.4468(3) 0.0497(10) Uani 1 1 d .
H16D H 1.2107 0.4842 1.5297 0.074 Uiso 1 1 calc R
H16E H 1.1004 0.5347 1.4559 0.074 Uiso 1 1 calc R
H16F H 1.2384 0.5264 1.4228 0.074 Uiso 1 1 calc R

loop_
_atom_site_aniso_label
_atom_site_aniso_U_11
_atom_site_aniso_U_22
_atom_site_aniso_U_33
_atom_site_aniso_U_23
_atom_site_aniso_U_13
_atom_site_aniso_U_12
C1A 0.0258(16) 0.0302(16) 0.0386(19) -0.0023(14) 0.0043(15) -0.0016(13)
C2A 0.0227(16) 0.0362(17) 0.0358(18) -0.0087(14) 0.0027(14) -0.0022(13)
C3A 0.0284(17) 0.0414(19) 0.0362(19) -0.0139(15) 0.0055(15) -0.0016(14)
C4A 0.0293(18) 0.0340(18) 0.064(3) -0.0215(18) 0.0093(18) -0.0006(14)
C5A 0.0301(19) 0.0275(17) 0.065(3) -0.0062(17) -0.0093(18) 0.0067(14)
C6A 0.046(2) 0.0293(17) 0.0396(19) 0.0003(15) 0.0028(17) -0.0034(15)
C7A 0.0365(18) 0.0341(17) 0.0295(17) -0.0003(14) 0.0091(15) -0.0031(14)
C8A 0.0279(16) 0.0357(17) 0.0204(15) -0.0026(12) 0.0056(13) 0.0044(13)
C9A 0.0255(16) 0.0359(17) 0.0242(15) -0.0036(13) 0.0077(13) 0.0016(12)
C10A 0.0331(17) 0.0459(18) 0.0170(14) 0.0017(13) 0.0094(13) 0.0014(14)
C11A 0.0252(16) 0.0426(18) 0.0219(15) -0.0001(13) 0.0077(13) 0.0031(13)
C12A 0.0352(18) 0.0334(17) 0.0256(16) -0.0041(13) 0.0135(14) -0.0078(13)
C13A 0.043(2) 0.0429(19) 0.0205(15) 0.0030(13) 0.0118(15) -0.0027(15)
C14A 0.0365(19) 0.0389(18) 0.0231(16) -0.0003(13) 0.0041(14) 0.0014(14)
C15A 0.032(2) 0.053(2) 0.086(3) -0.028(2) 0.011(2) 0.0064(17)
C16A 0.0363(18) 0.051(2) 0.0242(16) -0.0009(14) 0.0163(14) -0.0068(15)
C1B 0.0292(17) 0.0330(17) 0.0192(14) 0.0009(12) 0.0033(13) 0.0000(12)
C2B 0.0270(16) 0.0415(18) 0.0321(17) 0.0053(14) 0.0139(14) -0.0060(13)
C3B 0.042(2) 0.0439(19) 0.0244(16) 0.0029(14) 0.0132(15) -0.0017(15)
C4B 0.0252(16) 0.0358(17) 0.0251(16) 0.0083(13) 0.0052(13) 0.0005(13)
C5B 0.0278(17) 0.0337(17) 0.0371(18) 0.0079(14) 0.0107(14) 0.0011(13)
C6B 0.0310(17) 0.0375(18) 0.0298(17) 0.0021(14) 0.0106(14) 0.0022(13)
C7B 0.0257(16) 0.0387(17) 0.0272(16) -0.0015(14) 0.0078(13) -0.0007(13)
C8B 0.0249(16) 0.0349(17) 0.0273(16) -0.0007(13) 0.0077(13) 0.0029(12)
C9B 0.0172(15) 0.0421(18) 0.0307(17) -0.0145(14) 0.0055(13) -0.0041(12)
C10B 0.0344(18) 0.0313(17) 0.0389(19) 0.0044(14) 0.0091(15) -0.0029(13)
C11B 0.0306(17) 0.048(2) 0.0193(15) -0.0001(14) 0.0014(14) -0.0023(14)
C12B 0.0288(17) 0.0400(19) 0.0358(18) -0.0075(15) 0.0085(15) -0.0057(14)
C13B 0.048(2) 0.0347(19) 0.046(2) -0.0033(16) 0.0102(18) -0.0069(16)
C14B 0.044(2) 0.0403(19) 0.0268(17) 0.0052(14) 0.0054(15) 0.0068(15)
C15B 0.044(2) 0.0330(17) 0.044(2) 0.0020(15) 0.0228(17) -0.0042(14)
C16B 0.051(2) 0.054(2) 0.038(2) -0.0131(17) 0.0083(18) -0.0154(18)

loop_
_atom_type_symbol
_atom_type_description
_atom_type_scat_dispersion_real
_atom_type_scat_dispersion_imag
_atom_type_scat_source
C C 0.0033 0.0016 'International Tables Vol C Tables 4.2.6.8 and 6.1.1.4'
H H 0.0000 0.0000 'International Tables Vol C Tables 4.2.6.8 and 6.1.1.4'

loop_
_geom_angle_atom_site_label_1
_geom_angle_atom_site_label_2
_geom_angle_atom_site_label_3
_geom_angle
C2A C1A C6A 118.7(3)
C2A C1A C7A 120.0(3)
C6A C1A C7A 121.3(3)
C3A C2A C1A 119.0(3)
C3A C2A C7B 123.1(3)
C1A C2A C7B 117.8(3)
C4A C3A C2A 122.5(3)
C4A C3A H3A 118.7
C2A C3A H3A 118.7
C5A C4A C3A 118.5(3)
C5A C4A C15A 120.0(3)
C3A C4A C15A 121.4(4)
C4A C5A C6A 120.8(3)
C4A C5A H5A 119.6
C6A C5A H5A 119.6
C5A C6A C1A 120.5(3)
C5A C6A H6A 119.8
C1A C6A H6A 119.8
C8A C7A C1A 123.1(3)
C8A C7A H7A 118.4
C1A C7A H7A 118.4
C7A C8A C9A 122.5(3)
C7A C8A C8B 119.5(3)
C9A C8A C8B 118.0(3)
C10A C9A C14A 116.6(3)
C10A C9A C8A 122.3(3)
C14A C9A C8A 121.1(3)
C11A C10A C9A 121.7(3)
C11A C10A H10A 119.2
C9A C10A H10A 119.2
C10A C11A C12A 121.1(3)
C10A C11A H11A 119.4
C12A C11A H11A 119.4
C13A C12A C11A 117.7(3)
C13A C12A C16A 121.8(3)
C11A C12A C16A 120.5(3)
C12A C13A C14A 121.6(3)
C12A C13A H13A 119.2
C14A C13A H13A 119.2
C13A C14A C9A 121.2(3)
C13A C14A H14A 119.4
C9A C14A H14A 119.4
C4A C15A H15A 109.5
C4A C15A H15B 109.5
H15A C15A H15B 109.5
C4A C15A H15C 109.5
H15A C15A H15C 109.5
H15B C15A H15C 109.5
C12A C16A H16A 109.5
C12A C16A H16B 109.5
H16A C16A H16B 109.5
C12A C16A H16C 109.5
H16A C16A H16C 109.5
H16B C16A H16C 109.5
C2B C1B C6B 117.3(3)
C2B C1B C7B 124.0(3)
C6B C1B C7B 118.7(3)
C1B C2B C3B 121.8(3)
C1B C2B H2B 119.1
C3B C2B H2B 119.1
C4B C3B C2B 120.8(3)
C4B C3B H3B 119.6
C2B C3B H3B 119.6
C3B C4B C5B 116.7(3)
C3B C4B C15B 122.2(3)
C5B C4B C15B 121.1(3)
C6B C5B C4B 122.2(3)
C6B C5B H5B 118.9
C4B C5B H5B 118.9
C5B C6B C1B 121.2(3)
C5B C6B H6B 119.4
C1B C6B H6B 119.4
C2A C7B C1B 110.4(2)
C2A C7B C8B 112.4(2)
C1B C7B C8B 112.5(2)
C2A C7B H7B 107.1
C1B C7B H7B 107.1
C8B C7B H7B 107.1
C8A C8B C9B 113.0(3)
C8A C8B C7B 111.8(2)
C9B C8B C7B 109.8(2)
C8A C8B H8B 107.3
C9B C8B H8B 107.3
C7B C8B H8B 107.3
C14B C9B C10B 116.9(3)
C14B C9B C8B 124.4(3)
C10B C9B C8B 118.7(3)
C11B C10B C9B 119.9(3)
C11B C10B H10B 120.0
C9B C10B H10B 120.0
C12B C11B C10B 121.8(3)
C12B C11B H11B 119.1
C10B C11B H11B 119.1
C11B C12B C13B 118.5(3)
C11B C12B C16B 120.4(3)
C13B C12B C16B 121.0(3)
C12B C13B C14B 121.4(3)
C12B C13B H13B 119.3
C14B C13B H13B 119.3
C13B C14B C9B 121.3(3)
C13B C14B H14B 119.3
C9B C14B H14B 119.3
C4B C15B H15D 109.5
C4B C15B H15E 109.5
H15D C15B H15E 109.5
C4B C15B H15F 109.5
H15D C15B H15F 109.5
H15E C15B H15F 109.5
C12B C16B H16D 109.5
C12B C16B H16E 109.5
H16D C16B H16E 109.5
C12B C16B H16F 109.5
H16D C16B H16F 109.5
H16E C16B H16F 109.5

loop_
_geom_bond_atom_site_label_1
_geom_bond_atom_site_label_2
_geom_bond_distance
C1A C2A 1.398(4)
C1A C6A 1.401(4)
C1A C7A 1.454(4)
C2A C3A 1.381(4)
C2A C7B 1.528(4)
C3A C4A 1.380(5)
C3A H3A 0.9500
C4A C5A 1.371(5)
C4A C15A 1.520(5)
C5A C6A 1.389(5)
C5A H5A 0.9500
C6A H6A 0.9500
C7A C8A 1.342(4)
C7A H7A 0.9500
C8A C9A 1.480(4)
C8A C8B 1.511(4)
C9A C10A 1.391(4)
C9A C14A 1.397(4)
C10A C11A 1.379(4)
C10A H10A 0.9500
C11A C12A 1.384(4)
C11A H11A 0.9500
C12A C13A 1.374(4)
C12A C16A 1.509(4)
C13A C14A 1.381(4)
C13A H13A 0.9500
C14A H14A 0.9500
C15A H15A 0.9800
C15A H15B 0.9800
C15A H15C 0.9800
C16A H16A 0.9800
C16A H16B 0.9800
C16A H16C 0.9800
C1B C2B 1.381(4)
C1B C6B 1.387(4)
C1B C7B 1.540(4)
C2B C3B 1.407(4)
C2B H2B 0.9500
C3B C4B 1.392(4)
C3B H3B 0.9500
C4B C5B 1.394(4)
C4B C15B 1.512(4)
C5B C6B 1.386(4)
C5B H5B 0.9500
C6B H6B 0.9500
C7B C8B 1.545(4)
C7B H7B 1.0000
C8B C9B 1.532(4)
C8B H8B 1.0000
C9B C14B 1.392(4)
C9B C10B 1.413(4)
C10B C11B 1.392(4)
C10B H10B 0.9500
C11B C12B 1.364(4)
C11B H11B 0.9500
C12B C13B 1.364(5)
C12B C16B 1.526(4)
C13B C14B 1.382(4)
C13B H13B 0.9500
C14B H14B 0.9500
C15B H15D 0.9800
C15B H15E 0.9800
C15B H15F 0.9800
C16B H16D 0.9800
C16B H16E 0.9800
C16B H16F 0.9800

loop_
_geom_torsion_atom_site_label_1
_geom_torsion_atom_site_label_2
_geom_torsion_atom_site_label_3
_geom_torsion_atom_site_label_4
_geom_torsion
C6A C1A C2A C3A -1.7(4)
C7A C1A C2A C3A 178.3(3)
C6A C1A C2A C7B 173.8(3)
C7A C1A C2A C7B -6.2(4)
C1A C2A C3A C4A 0.7(5)
C7B C2A C3A C4A -174.5(3)
C2A C3A C4A C5A 1.0(5)
C2A C3A C4A C15A 179.5(3)
C3A C4A C5A C6A -1.8(5)
C15A C4A C5A C6A 179.7(3)
C4A C5A C6A C1A 0.8(5)
C2A C1A C6A C5A 1.0(5)
C7A C1A C6A C5A -179.0(3)
C2A C1A C7A C8A -11.2(5)
C6A C1A C7A C8A 168.8(3)
C1A C7A C8A C9A 179.7(3)
C1A C7A C8A C8B -2.3(5)
C7A C8A C9A C10A 166.7(3)
C8B C8A C9A C10A -11.2(4)
C7A C8A C9A C14A -13.3(5)
C8B C8A C9A C14A 168.7(3)
C14A C9A C10A C11A 0.8(5)
C8A C9A C10A C11A -179.3(3)
C9A C10A C11A C12A 0.9(5)
C10A C11A C12A C13A -1.5(5)
C10A C11A C12A C16A 179.1(3)
C11A C12A C13A C14A 0.4(5)
C16A C12A C13A C14A 179.8(3)
C12A C13A C14A C9A 1.4(5)
C10A C9A C14A C13A -1.9(5)
C8A C9A C14A C13A 178.1(3)
C6B C1B C2B C3B 1.7(4)
C7B C1B C2B C3B -178.7(3)
C1B C2B C3B C4B 1.3(5)
C2B C3B C4B C5B -3.1(4)
C2B C3B C4B C15B 176.8(3)
C3B C4B C5B C6B 2.0(5)
C15B C4B C5B C6B -177.9(3)
C4B C5B C6B C1B 0.9(5)
C2B C1B C6B C5B -2.7(4)
C7B C1B C6B C5B 177.6(3)
C3A C2A C7B C1B 82.9(4)
C1A C2A C7B C1B -92.4(3)
C3A C2A C7B C8B -150.6(3)
C1A C2A C7B C8B 34.1(4)
C2B C1B C7B C2A 102.3(3)
C6B C1B C7B C2A -78.0(3)
C2B C1B C7B C8B -24.1(4)
C6B C1B C7B C8B 155.6(3)
C7A C8A C8B C9B -93.9(3)
C9A C8A C8B C9B 84.2(3)
C7A C8A C8B C7B 30.6(4)
C9A C8A C8B C7B -151.4(3)
C2A C7B C8B C8A -45.0(3)
C1B C7B C8B C8A 80.4(3)
C2A C7B C8B C9B 81.3(3)
C1B C7B C8B C9B -153.3(3)
C8A C8B C9B C14B 28.4(4)
C7B C8B C9B C14B -97.2(3)
C8A C8B C9B C10B -153.9(3)
C7B C8B C9B C10B 80.5(3)
C14B C9B C10B C11B 0.4(4)
C8B C9B C10B C11B -177.5(3)
C9B C10B C11B C12B 1.5(5)
C10B C11B C12B C13B -2.0(5)
C10B C11B C12B C16B 178.5(3)
C11B C12B C13B C14B 0.6(5)
C16B C12B C13B C14B -180.0(3)
C12B C13B C14B C9B 1.4(5)
C10B C9B C14B C13B -1.8(5)
C8B C9B C14B C13B 176.0(3)
